data_4004008
loop_
_publ_author_name
'Zhang, Zhi-Xu'
'Su, Chang-Yuan'
'Li, Jie'
'Song, Xian-Jiang'
'Fu, Da-Wei'
'Zhang, Yi'

_publ_section_title
;
 Ferroelastic Hybrid Bismuth Bromides with Dual Dielectric Switches
;
_journal_name_full 'Chemistry of Materials'
_journal_paper_doi 10.1021/acs.chemmater.1c01699
_journal_year 2021
_chemical_formula_moiety 'Bi2 Br9, 3(C5 H14 N)'
_chemical_formula_sum 'C15 H42 Bi2 Br9 N3'
_chemical_formula_weight 1401.67
_space_group_IT_number 62
_space_group_name_Hall '-P 2ac 2n'
_space_group_name_H-M_alt 'P n m a'
_symmetry_cell_setting orthorhombic
_symmetry_space_group_name_H-M 'P n m a'
_atom_sites_solution_hydrogens geom
_atom_sites_solution_primary direct
_atom_sites_solution_secondary difmap
_audit_creation_method SHELXL-97
_cell_angle_alpha 90.00
_cell_angle_beta 90.00
_cell_angle_gamma 90.00
_cell_formula_units_Z 4
_cell_length_a 19.5801(12)
_cell_length_b 21.328(2)
_cell_length_c 8.7346(6)
_cell_measurement_reflns_used 5017
_cell_measurement_temperature 293(2)
_cell_measurement_theta_max 27.8340
_cell_measurement_theta_min 2.5970
_cell_volume 3647.6(5)
_computing_cell_refinement 'CrysAlisPro 1.171.40.14e (Rigaku OD, 2018)'
_computing_data_collection 'CrysAlisPro 1.171.40.14e (Rigaku OD, 2018)'
_computing_data_reduction 'CrysAlisPro 1.171.40.14e (Rigaku OD, 2018)'
_computing_structure_refinement 'SHELXL-97 (Sheldrick, 1997)'
_computing_structure_solution 'SHELXS-97 (Sheldrick, 1990)'
_diffrn_ambient_temperature 293(2)
_diffrn_measured_fraction_theta_full 0.998
_diffrn_measured_fraction_theta_max 0.998
_diffrn_measurement_device_type 'XtaLAB Synergy R, DW system, HyPix'
_diffrn_measurement_method '\w scans'
_diffrn_radiation_monochromator graphite
_diffrn_radiation_source 'fine-focus sealed tube'
_diffrn_radiation_type MoK\a
_diffrn_radiation_wavelength 0.71073
_diffrn_reflns_av_R_equivalents 0.1704
_diffrn_reflns_av_sigmaI/netI 0.1041
_diffrn_reflns_limit_h_max 23
_diffrn_reflns_limit_h_min -23
_diffrn_reflns_limit_k_max 25
_diffrn_reflns_limit_k_min -23
_diffrn_reflns_limit_l_max 10
_diffrn_reflns_limit_l_min -10
_diffrn_reflns_number 18639
_diffrn_reflns_theta_full 25.00
_diffrn_reflns_theta_max 25.00
_diffrn_reflns_theta_min 2.52
_exptl_absorpt_coefficient_mu 19.504
_exptl_absorpt_correction_T_max 1.00000
_exptl_absorpt_correction_T_min 0.06370
_exptl_absorpt_correction_type multi-scan
_exptl_absorpt_process_details 'CrysAlisPro 1.171.39.46 (Rigaku OD, 2018)'
_exptl_crystal_colour yellow
_exptl_crystal_density_diffrn 2.552
_exptl_crystal_density_method 'not measured'
_exptl_crystal_description block
_exptl_crystal_F_000 2536
_exptl_crystal_size_max 0.22
_exptl_crystal_size_mid 0.21
_exptl_crystal_size_min 0.21
_refine_diff_density_max 4.308
_refine_diff_density_min -3.520
_refine_diff_density_rms 0.451
_refine_ls_extinction_method none
_refine_ls_goodness_of_fit_ref 1.013
_refine_ls_hydrogen_treatment mixed
_refine_ls_matrix_type full
_refine_ls_number_parameters 142
_refine_ls_number_reflns 3303
_refine_ls_number_restraints 153
_refine_ls_restrained_S_all 0.997
_refine_ls_R_factor_all 0.1213
_refine_ls_R_factor_gt 0.0988
_refine_ls_shift/su_max 0.007
_refine_ls_shift/su_mean 0.000
_refine_ls_structure_factor_coef Fsqd
_refine_ls_weighting_details 'calc w=1/[\s^2^(Fo^2^)+(0.1873P)^2^+0.0000P] where P=(Fo^2^+2Fc^2^)/3'
_refine_ls_weighting_scheme calc
_refine_ls_wR_factor_gt 0.2563
_refine_ls_wR_factor_ref 0.2724
_reflns_number_gt 2273
_reflns_number_total 3303
_reflns_threshold_expression >2sigma(I)
_cod_data_source_file cm1c01699_si_004.cif
_cod_data_source_block MTBA-293K
_cod_database_code 4004008

loop_
_symmetry_equiv_pos_as_xyz
'x, y, z'
'-x+1/2, -y, z+1/2'
'-x, y+1/2, -z'
'x+1/2, -y+1/2, -z+1/2'
'-x, -y, -z'
'x-1/2, y, -z-1/2'
'x, -y-1/2, z'
'-x-1/2, y-1/2, z-1/2'

loop_
_atom_site_label
_atom_site_type_symbol
_atom_site_fract_x
_atom_site_fract_y
_atom_site_fract_z
_atom_site_U_iso_or_equiv
_atom_site_adp_type
_atom_site_occupancy
_atom_site_symmetry_multiplicity
_atom_site_calc_flag
_atom_site_refinement_flags
_atom_site_disorder_assembly
_atom_site_disorder_group
N1 N 0.3349(4) 0.5674(5) -0.0342(10) 0.076(2) Uani 1 1 d U . .
C8 C -0.0102(6) 0.6934(2) 1.0873(8) 0.134(4) Uani 1 1 d DU . .
H8A H 0.0162 0.6937 1.1799 0.202 Uiso 1 1 d R . .
H8B H -0.0579 0.6914 1.1123 0.202 Uiso 1 1 d R . .
H8C H 0.0021 0.6574 1.0270 0.202 Uiso 1 1 d R . .
C6 C 0.1291(2) 0.7500 1.0767(5) 0.085(4) Uani 1 2 d SDU . .
H6A H 0.1749 0.7500 1.0371 0.127 Uiso 1 2 d SR . .
H6B H 0.1222 0.7868 1.1382 0.127 Uiso 0.50 1 d PR . .
H6C H 0.1222 0.7132 1.1382 0.127 Uiso 0.50 1 d PR . .
H1A H 0.3393 0.5256 -0.0426 0.102 Uiso 1 1 d R . .
H1B H 0.3225 0.5824 -0.1265 0.102 Uiso 1 1 d R . .
Bi1 Bi 0.201844(17) 0.65808(2) 0.54551(4) 0.06031(13) Uani 1 1 d U . .
Br6 Br 0.08653(6) 0.7500 0.52722(16) 0.0675(4) Uani 1 2 d SU . .
Br4 Br 0.26883(7) 0.7500 0.32829(16) 0.0698(4) Uani 1 2 d SU . .
Br5 Br 0.26017(7) 0.7500 0.76862(17) 0.0768(5) Uani 1 2 d SU . .
Br2 Br 0.13834(5) 0.58485(6) 0.33183(13) 0.0782(3) Uani 1 1 d U . .
Br1 Br 0.31322(6) 0.58288(8) 0.56231(15) 0.0945(4) Uani 1 1 d U . .
Br3 Br 0.13743(6) 0.60197(7) 0.78581(15) 0.0926(4) Uani 1 1 d U . .
N2 N 0.07881(14) 0.7500 0.9471(5) 0.076(3) Uani 1 2 d SDU . .
H2A H 0.0868 0.7160 0.8889 0.091 Uiso 0.50 1 d PR . .
H2B H 0.0868 0.7840 0.8889 0.091 Uiso 0.50 1 d PR . .
C2 C 0.4042(5) 0.5965(6) 0.0090(14) 0.074(2) Uani 1 1 d U . .
C4 C 0.4265(5) 0.5657(6) 0.1601(14) 0.085(3) Uani 1 1 d U . .
H4A H 0.4312 0.5214 0.1448 0.128 Uiso 1 1 d R . .
H4B H 0.4696 0.5830 0.1915 0.128 Uiso 1 1 d R . .
H4C H 0.3930 0.5735 0.2379 0.128 Uiso 1 1 d R . .
C3 C 0.3959(6) 0.6655(6) 0.0267(16) 0.090(3) Uani 1 1 d U . .
H3A H 0.4388 0.6839 0.0549 0.135 Uiso 1 1 d R . .
H3B H 0.3809 0.6829 -0.0690 0.135 Uiso 1 1 d R . .
H3C H 0.3626 0.6744 0.1045 0.135 Uiso 1 1 d R . .
C7 C 0.00485(15) 0.7500 0.9915(4) 0.076(3) Uani 1 2 d SDU . .
C5 C 0.4502(5) 0.5778(7) -0.1207(17) 0.090(3) Uani 1 1 d U . .
H5A H 0.4535 0.5329 -0.1253 0.135 Uiso 1 1 d R . .
H5B H 0.4319 0.5933 -0.2153 0.135 Uiso 1 1 d R . .
H5C H 0.4947 0.5954 -0.1041 0.135 Uiso 1 1 d R . .
C1 C 0.2788(6) 0.5804(7) 0.0744(14) 0.087(3) Uani 1 1 d U . .
H1C H 0.2370 0.5615 0.0399 0.130 Uiso 1 1 d R . .
H1D H 0.2908 0.5637 0.1728 0.130 Uiso 1 1 d R . .
H1E H 0.2727 0.6249 0.0823 0.130 Uiso 1 1 d R . .
C9 C -0.0363(3) 0.7500 0.8468(6) 0.105(5) Uani 1 2 d SDU . .
H9A H -0.0841 0.7500 0.8714 0.158 Uiso 1 2 d SR . .
H9B H -0.0255 0.7868 0.7881 0.158 Uiso 0.50 1 d PR . .
H9C H -0.0255 0.7132 0.7881 0.158 Uiso 0.50 1 d PR . .

loop_
_atom_site_aniso_label
_atom_site_aniso_U_11
_atom_site_aniso_U_22
_atom_site_aniso_U_33
_atom_site_aniso_U_23
_atom_site_aniso_U_13
_atom_site_aniso_U_12
N1 0.056(4) 0.088(5) 0.086(5) -0.007(5) -0.007(3) -0.006(4)
C8 0.121(8) 0.150(8) 0.132(7) 0.044(6) 0.004(6) -0.020(7)
C6 0.066(6) 0.120(9) 0.068(7) 0.000 -0.001(5) 0.000
Bi1 0.04562(19) 0.0755(3) 0.0598(2) 0.00277(18) -0.00017(13) -0.00117(16)
Br6 0.0389(6) 0.0914(10) 0.0723(8) 0.000 -0.0002(5) 0.000
Br4 0.0567(6) 0.0925(10) 0.0601(7) 0.000 0.0136(6) 0.000
Br5 0.0604(7) 0.1113(12) 0.0587(8) 0.000 -0.0146(6) 0.000
Br2 0.0702(6) 0.0919(7) 0.0724(6) -0.0062(6) -0.0059(5) -0.0091(6)
Br1 0.0681(6) 0.1112(10) 0.1042(9) 0.0021(8) -0.0030(5) 0.0294(7)
Br3 0.0863(7) 0.1130(9) 0.0785(7) 0.0222(7) 0.0061(6) -0.0195(7)
N2 0.060(5) 0.116(7) 0.051(5) 0.000 0.003(4) 0.000
C2 0.056(4) 0.089(5) 0.077(4) 0.001(4) -0.004(4) 0.002(4)
C4 0.075(5) 0.086(6) 0.094(5) 0.007(5) -0.009(4) 0.000(5)
C3 0.077(6) 0.092(5) 0.101(7) 0.003(5) 0.005(5) 0.000(5)
C7 0.061(5) 0.110(6) 0.057(5) 0.000 0.010(4) 0.000
C5 0.065(5) 0.108(7) 0.098(6) -0.006(6) 0.003(5) -0.005(5)
C1 0.062(5) 0.095(7) 0.103(7) 0.008(6) 0.008(5) -0.022(5)
C9 0.084(7) 0.140(10) 0.091(7) 0.000 -0.019(6) 0.000

loop_
_atom_type_symbol
_atom_type_description
_atom_type_scat_dispersion_real
_atom_type_scat_dispersion_imag
_atom_type_scat_source
C C 0.0033 0.0016 'International Tables Vol C Tables 4.2.6.8 and 6.1.1.4'
H H 0.0000 0.0000 'International Tables Vol C Tables 4.2.6.8 and 6.1.1.4'
N N 0.0061 0.0033 'International Tables Vol C Tables 4.2.6.8 and 6.1.1.4'
Br Br -0.2901 2.4595 'International Tables Vol C Tables 4.2.6.8 and 6.1.1.4'
Bi Bi -4.1077 10.2566 'International Tables Vol C Tables 4.2.6.8 and 6.1.1.4'

loop_
_geom_angle_atom_site_label_1
_geom_angle_atom_site_label_2
_geom_angle_atom_site_label_3
_geom_angle
_geom_angle_site_symmetry_1
_geom_angle_site_symmetry_3
_geom_angle_publ_flag
C1 N1 C2 115.0(9) . . ?
Br1 Bi1 Br3 94.06(4) . . ?
Br1 Bi1 Br2 93.72(4) . . ?
Br3 Bi1 Br2 93.70(4) . . ?
Br1 Bi1 Br5 92.60(4) . . ?
Br3 Bi1 Br5 87.86(4) . . ?
Br2 Bi1 Br5 173.37(4) . . ?
Br1 Bi1 Br6 175.37(4) . . ?
Br3 Bi1 Br6 88.83(4) . . ?
Br2 Bi1 Br6 89.69(3) . . ?
Br5 Bi1 Br6 83.89(3) . . ?
Br1 Bi1 Br4 93.93(4) . . ?
Br3 Bi1 Br4 165.36(4) . . ?
Br2 Bi1 Br4 98.00(4) . . ?
Br5 Bi1 Br4 79.54(4) . . ?
Br6 Bi1 Br4 82.48(3) . . ?
Bi1 Br6 Bi1 81.79(3) 7_575 . ?
Bi1 Br4 Bi1 80.73(4) 7_575 . ?
Bi1 Br5 Bi1 81.92(4) . 7_575 ?
C7 N2 C6 116.0(4) . . ?
C3 C2 C5 114.1(11) . . ?
C3 C2 C4 111.3(10) . . ?
C5 C2 C4 111.4(10) . . ?
C3 C2 N1 109.1(9) . . ?
C5 C2 N1 103.6(9) . . ?
C4 C2 N1 106.7(9) . . ?
C8 C7 C8 107.4(5) 7_575 . ?
C8 C7 N2 109.5(5) 7_575 . ?
C8 C7 N2 109.5(5) . . ?
C8 C7 C9 111.4(4) 7_575 . ?
C8 C7 C9 111.4(4) . . ?
N2 C7 C9 107.5(4) . . ?

loop_
_geom_bond_atom_site_label_1
_geom_bond_atom_site_label_2
_geom_bond_distance
_geom_bond_site_symmetry_2
_geom_bond_publ_flag
N1 C1 1.478(15) . ?
N1 C2 1.540(14) . ?
C8 C7 1.499(4) . ?
C6 N2 1.500(4) . ?
Bi1 Br1 2.7110(14) . ?
Bi1 Br3 2.7254(13) . ?
Bi1 Br2 2.7330(12) . ?
Bi1 Br5 2.9908(11) . ?
Bi1 Br6 2.9944(10) . ?
Bi1 Br4 3.0271(11) . ?
Br6 Bi1 2.9944(10) 7_575 ?
Br4 Bi1 3.0271(11) 7_575 ?
Br5 Bi1 2.9908(11) 7_575 ?
N2 C7 1.499(4) . ?
C2 C3 1.490(17) . ?
C2 C5 1.500(17) . ?
C2 C4 1.537(17) . ?
C7 C8 1.499(4) 7_575 ?
C7 C9 1.499(4) . ?

loop_
_geom_hbond_atom_site_label_D
_geom_hbond_atom_site_label_H
_geom_hbond_atom_site_label_A
_geom_hbond_distance_DH
_geom_hbond_distance_HA
_geom_hbond_distance_DA
_geom_hbond_angle_DHA
_geom_hbond_site_symmetry_A
C1 H1C Br3 0.96 3.08 3.772(12) 130.3 1_554
C5 H5B Br1 0.96 3.04 3.856(13) 144.2 1_554
C5 H5A Br2 0.96 3.11 3.899(13) 140.3 2_564
C3 H3C Br4 0.96 3.13 4.046(13) 160.3 .
C3 H3B Br5 0.96 3.11 3.922(13) 143.8 1_554
N2 H2B Br3 0.90 2.78 3.643(2) 162.1 7_575
N2 H2A Br3 0.90 2.78 3.643(2) 162.1 .
N1 H1B Br1 0.90 2.72 3.565(9) 155.9 1_554
N1 H1A Br2 0.90 2.63 3.490(10) 159.5 2_564
C6 H6A Br5 0.96 2.88 3.718(5) 146.6 .
